data_1540717
loop_
_publ_author_name
'Mallick, Suman'
'Chandra, Falguni'
'Koner, Apurba L.'

_publ_section_title
;
 A ratiometric fluorescent probe for detection of biogenic primary amines
 with nanomolar sensitivity.
;
_journal_issue 3
_journal_name_full 'The Analyst'
_journal_page_first 827
_journal_page_last 831
_journal_paper_doi 10.1039/c5an01911g
_journal_volume 141
_journal_year 2016
_chemical_formula_sum 'C14 H11 N O3'
_chemical_formula_weight 241.24
_chemical_name_systematic
;
 ?
;
_space_group_crystal_system triclinic
_space_group_IT_number 2
_space_group_name_Hall '-P 1'
_space_group_name_H-M_alt 'P -1'
_symmetry_space_group_name_Hall '-P 1'
_symmetry_space_group_name_H-M 'P -1'
_atom_sites_solution_hydrogens geom
_audit_creation_method SHELXL-2014
_cell_angle_alpha 76.992(3)
_cell_angle_beta 76.986(3)
_cell_angle_gamma 86.369(4)
_cell_formula_units_Z 2
_cell_length_a 6.9160(7)
_cell_length_b 8.3188(8)
_cell_length_c 10.4144(9)
_cell_measurement_reflns_used 2002
_cell_measurement_temperature 218(2)
_cell_measurement_theta_max 24.987
_cell_measurement_theta_min 2.882
_cell_volume 568.75(9)
_computing_cell_refinement 'Bruker XSCANS'
_computing_data_collection 'Bruker XSCANS'
_computing_data_reduction 'Bruker SHELXTL'
_computing_structure_refinement 'SHELXL-2013 (Sheldrick, 2013)'
_computing_structure_solution 'SHELXL-2013 (Sheldrick, 2013)'
_diffrn_ambient_temperature 218(2)
_diffrn_measured_fraction_theta_full 0.973
_diffrn_measured_fraction_theta_max 0.999
_diffrn_measurement_device_type 'Bruker P4'
_diffrn_measurement_method '\w scans'
_diffrn_radiation_type MoK\a
_diffrn_radiation_wavelength 0.71073
_diffrn_reflns_av_unetI/netI 0.0184
_diffrn_reflns_laue_measured_fraction_full 0.973
_diffrn_reflns_laue_measured_fraction_max 0.999
_diffrn_reflns_point_group_measured_fraction_full 0.973
_diffrn_reflns_point_group_measured_fraction_max 0.999
_diffrn_reflns_theta_full 25.242
_diffrn_reflns_theta_max 24.987
_diffrn_reflns_theta_min 2.882
_diffrn_source 'sealed tube'
_exptl_absorpt_coefficient_mu 0.100
_exptl_absorpt_correction_T_max 0.985
_exptl_absorpt_correction_T_min 0.963
_exptl_absorpt_correction_type multi-scan
_exptl_absorpt_process_details SADABS
_exptl_crystal_colour Yellow
_exptl_crystal_density_diffrn 1.409
_exptl_crystal_description Needle
_exptl_crystal_F_000 252
_exptl_crystal_size_max 0.250
_exptl_crystal_size_mid 0.120
_exptl_crystal_size_min 0.090
_refine_diff_density_max 0.170
_refine_diff_density_min -0.159
_refine_diff_density_rms 0.039
_refine_ls_extinction_method none
_refine_ls_goodness_of_fit_ref 1.077
_refine_ls_hydrogen_treatment constr
_refine_ls_matrix_type full
_refine_ls_number_parameters 163
_refine_ls_number_reflns 2002
_refine_ls_number_restraints 0
_refine_ls_restrained_S_all 1.077
_refine_ls_R_factor_all 0.0516
_refine_ls_R_factor_gt 0.0398
_refine_ls_shift/su_max 0.000
_refine_ls_shift/su_mean 0.000
_refine_ls_structure_factor_coef Fsqd
_refine_ls_weighting_details 'w=1/[\s^2^(Fo^2^)+(0.0576P)^2^+0.1522P] where P=(Fo^2^+2Fc^2^)/3'
_refine_ls_weighting_scheme calc
_refine_ls_wR_factor_gt 0.1103
_refine_ls_wR_factor_ref 0.1182
_reflns_Friedel_coverage 0.000
_reflns_number_gt 1582
_reflns_number_total 2002
_reflns_threshold_expression 'I > 2\s(I)'
_cod_data_source_file c5an01911g2.cif
_cod_data_source_block shelx
_cod_depositor_comments 'Adding full bibliography for 1540717.cif.'
_cod_database_code 1540717
_shelx_space_group_comment
;
The symmetry employed for this shelxl refinement is uniquely defined
by the following loop, which should always be used as a source of
symmetry information in preference to the above space-group names.
They are only intended as comments.
;
_shelx_estimated_absorpt_t_min 0.975
_shelx_estimated_absorpt_t_max 0.991
_shelxl_version_number 2014-3

loop_
_space_group_symop_operation_xyz
'x, y, z'
'-x, -y, -z'

loop_
_atom_site_label
_atom_site_type_symbol
_atom_site_fract_x
_atom_site_fract_y
_atom_site_fract_z
_atom_site_U_iso_or_equiv
_atom_site_adp_type
_atom_site_occupancy
_atom_site_site_symmetry_order
_atom_site_calc_flag
_atom_site_refinement_flags_posn
_atom_site_refinement_flags_adp
C1 C 0.1781(3) 0.3761(2) 0.94082(17) 0.0437(4) Uani 1 1 d . .
C2 C -0.0053(2) 0.3827(2) 0.78144(17) 0.0424(4) Uani 1 1 d . .
C3 C 0.1649(2) 0.49176(19) 0.71866(16) 0.0373(4) Uani 1 1 d . .
C4 C 0.2784(2) 0.48521(19) 0.81636(16) 0.0389(4) Uani 1 1 d . .
C5 C 0.4516(2) 0.5693(2) 0.78676(16) 0.0413(4) Uani 1 1 d . .
H5 H 0.5259 0.5634 0.8518 0.050 Uiso 1 1 calc R U
C6 C 0.5151(2) 0.66477(19) 0.65569(16) 0.0383(4) Uani 1 1 d . .
C7 C 0.3989(2) 0.67477(18) 0.55585(16) 0.0360(4) Uani 1 1 d . .
C8 C 0.2195(2) 0.58361(19) 0.59098(16) 0.0381(4) Uani 1 1 d . .
H8 H 0.1419 0.5870 0.5281 0.046 Uiso 1 1 calc R U
C9 C 0.4640(2) 0.7709(2) 0.42558(17) 0.0404(4) Uani 1 1 d . .
H9 H 0.3861 0.7783 0.3624 0.049 Uiso 1 1 calc R U
C10 C 0.6420(3) 0.8553(2) 0.38848(17) 0.0422(4) Uani 1 1 d . .
C11 C 0.7564(3) 0.8426(2) 0.48866(18) 0.0477(4) Uani 1 1 d . .
H11 H 0.8761 0.8979 0.4662 0.057 Uiso 1 1 calc R U
C12 C 0.6951(2) 0.7523(2) 0.61521(18) 0.0451(4) Uani 1 1 d . .
H12 H 0.7738 0.7475 0.6776 0.054 Uiso 1 1 calc R U
C13 C 0.8881(3) 1.0423(3) 0.2240(2) 0.0665(6) Uani 1 1 d . .
H13A H 0.9113 1.0953 0.1300 0.100 Uiso 1 1 calc R U
H13B H 0.8715 1.1246 0.2773 0.100 Uiso 1 1 calc R U
H13C H 0.9992 0.9720 0.2408 0.100 Uiso 1 1 calc R U
C14 C 0.5847(4) 0.9726(3) 0.1623(2) 0.0675(6) Uani 1 1 d . .
H14A H 0.6552 1.0367 0.0780 0.101 Uiso 1 1 calc R U
H14B H 0.5496 0.8686 0.1491 0.101 Uiso 1 1 calc R U
H14C H 0.4665 1.0312 0.1951 0.101 Uiso 1 1 calc R U
N1 N 0.7100(2) 0.9444(2) 0.25990(15) 0.0576(4) Uani 1 1 d . .
O1 O 0.00800(18) 0.31712(14) 0.91532(11) 0.0488(3) Uani 1 1 d . .
O2 O 0.2147(2) 0.33406(17) 1.05039(13) 0.0620(4) Uani 1 1 d . .
O3 O -0.13763(19) 0.34488(17) 0.73870(14) 0.0597(4) Uani 1 1 d . .

loop_
_atom_site_aniso_label
_atom_site_aniso_U_11
_atom_site_aniso_U_22
_atom_site_aniso_U_33
_atom_site_aniso_U_23
_atom_site_aniso_U_13
_atom_site_aniso_U_12
C1 0.0471(10) 0.0431(9) 0.0377(10) -0.0050(7) -0.0053(7) -0.0056(8)
C2 0.0411(9) 0.0427(9) 0.0413(10) -0.0054(7) -0.0072(7) -0.0031(7)
C3 0.0359(8) 0.0371(8) 0.0378(9) -0.0081(7) -0.0058(7) -0.0012(7)
C4 0.0407(9) 0.0385(9) 0.0360(9) -0.0073(7) -0.0057(7) -0.0021(7)
C5 0.0425(9) 0.0456(9) 0.0370(9) -0.0076(7) -0.0121(7) -0.0024(7)
C6 0.0374(9) 0.0377(9) 0.0389(9) -0.0086(7) -0.0062(7) -0.0017(7)
C7 0.0366(9) 0.0341(8) 0.0364(9) -0.0088(7) -0.0054(7) 0.0010(7)
C8 0.0376(9) 0.0403(9) 0.0371(9) -0.0078(7) -0.0101(7) -0.0010(7)
C9 0.0437(9) 0.0392(9) 0.0366(9) -0.0057(7) -0.0074(7) -0.0018(7)
C10 0.0453(10) 0.0354(9) 0.0414(10) -0.0059(7) -0.0018(7) -0.0033(7)
C11 0.0424(9) 0.0466(10) 0.0515(11) -0.0082(8) -0.0043(8) -0.0115(8)
C12 0.0416(9) 0.0489(10) 0.0457(10) -0.0081(8) -0.0115(7) -0.0080(8)
C13 0.0692(13) 0.0535(12) 0.0626(13) 0.0015(10) 0.0064(10) -0.0210(10)
C14 0.0845(15) 0.0660(13) 0.0434(11) 0.0033(9) -0.0093(10) -0.0073(11)
N1 0.0621(10) 0.0580(10) 0.0429(9) 0.0052(7) -0.0029(7) -0.0176(8)
O1 0.0475(7) 0.0517(7) 0.0418(7) 0.0002(5) -0.0053(5) -0.0134(5)
O2 0.0724(9) 0.0712(9) 0.0384(7) 0.0045(6) -0.0150(6) -0.0198(7)
O3 0.0480(8) 0.0693(9) 0.0606(8) -0.0017(7) -0.0166(6) -0.0201(6)

loop_
_atom_type_symbol
_atom_type_description
_atom_type_scat_dispersion_real
_atom_type_scat_dispersion_imag
_atom_type_scat_source
C C 0.0033 0.0016 'International Tables Vol C Tables 4.2.6.8 and 6.1.1.4'
H H 0.0000 0.0000 'International Tables Vol C Tables 4.2.6.8 and 6.1.1.4'
N N 0.0061 0.0033 'International Tables Vol C Tables 4.2.6.8 and 6.1.1.4'
O O 0.0106 0.0060 'International Tables Vol C Tables 4.2.6.8 and 6.1.1.4'

loop_
_geom_angle_atom_site_label_1
_geom_angle_atom_site_label_2
_geom_angle_atom_site_label_3
_geom_angle
O2 C1 O1 119.84(15)
O2 C1 C4 132.66(17)
O1 C1 C4 107.49(14)
O3 C2 O1 120.40(15)
O3 C2 C3 132.24(16)
O1 C2 C3 107.36(14)
C8 C3 C4 122.15(15)
C8 C3 C2 130.39(15)
C4 C3 C2 107.44(14)
C5 C4 C3 121.47(15)
C5 C4 C1 130.74(15)
C3 C4 C1 107.78(14)
C4 C5 C6 118.45(15)
C4 C5 H5 120.8
C6 C5 H5 120.8
C5 C6 C12 122.26(15)
C5 C6 C7 120.61(15)
C12 C6 C7 117.12(15)
C9 C7 C8 121.05(15)
C9 C7 C6 119.94(15)
C8 C7 C6 119.01(15)
C3 C8 C7 118.30(15)
C3 C8 H8 120.9
C7 C8 H8 120.9
C10 C9 C7 121.69(16)
C10 C9 H9 119.2
C7 C9 H9 119.2
N1 C10 C9 121.95(17)
N1 C10 C11 120.46(16)
C9 C10 C11 117.57(16)
C12 C11 C10 121.67(16)
C12 C11 H11 119.2
C10 C11 H11 119.2
C11 C12 C6 122.01(16)
C11 C12 H12 119.0
C6 C12 H12 119.0
N1 C13 H13A 109.5
N1 C13 H13B 109.5
H13A C13 H13B 109.5
N1 C13 H13C 109.5
H13A C13 H13C 109.5
H13B C13 H13C 109.5
N1 C14 H14A 109.5
N1 C14 H14B 109.5
H14A C14 H14B 109.5
N1 C14 H14C 109.5
H14A C14 H14C 109.5
H14B C14 H14C 109.5
C10 N1 C13 121.82(17)
C10 N1 C14 120.45(16)
C13 N1 C14 116.45(16)
C2 O1 C1 109.92(13)

loop_
_geom_bond_atom_site_label_1
_geom_bond_atom_site_label_2
_geom_bond_distance
C1 O2 1.195(2)
C1 O1 1.403(2)
C1 C4 1.460(2)
C2 O3 1.191(2)
C2 O1 1.400(2)
C2 C3 1.468(2)
C3 C8 1.359(2)
C3 C4 1.408(2)
C4 C5 1.365(2)
C5 C6 1.405(2)
C5 H5 0.9300
C6 C12 1.414(2)
C6 C7 1.436(2)
C7 C9 1.402(2)
C7 C8 1.428(2)
C8 H8 0.9300
C9 C10 1.390(2)
C9 H9 0.9300
C10 N1 1.370(2)
C10 C11 1.427(3)
C11 C12 1.351(2)
C11 H11 0.9300
C12 H12 0.9300
C13 N1 1.450(2)
C13 H13A 0.9600
C13 H13B 0.9600
C13 H13C 0.9600
C14 N1 1.450(3)
C14 H14A 0.9600
C14 H14B 0.9600
C14 H14C 0.9600

loop_
_geom_torsion_atom_site_label_1
_geom_torsion_atom_site_label_2
_geom_torsion_atom_site_label_3
_geom_torsion_atom_site_label_4
_geom_torsion
O3 C2 C3 C8 0.7(3)
O1 C2 C3 C8 179.79(16)
O3 C2 C3 C4 -177.74(19)
O1 C2 C3 C4 1.38(17)
C8 C3 C4 C5 -1.1(2)
C2 C3 C4 C5 177.49(15)
C8 C3 C4 C1 -179.91(15)
C2 C3 C4 C1 -1.34(17)
O2 C1 C4 C5 2.5(3)
O1 C1 C4 C5 -177.85(16)
O2 C1 C4 C3 -178.78(19)
O1 C1 C4 C3 0.83(17)
C3 C4 C5 C6 0.5(2)
C1 C4 C5 C6 179.01(16)
C4 C5 C6 C12 -178.30(15)
C4 C5 C6 C7 0.6(2)
C5 C6 C7 C9 179.86(14)
C12 C6 C7 C9 -1.2(2)
C5 C6 C7 C8 -1.2(2)
C12 C6 C7 C8 177.81(14)
C4 C3 C8 C7 0.5(2)
C2 C3 C8 C7 -177.71(15)
C9 C7 C8 C3 179.54(14)
C6 C7 C8 C3 0.6(2)
C8 C7 C9 C10 -177.56(15)
C6 C7 C9 C10 1.4(2)
C7 C9 C10 N1 177.49(15)
C7 C9 C10 C11 -0.7(2)
N1 C10 C11 C12 -178.34(17)
C9 C10 C11 C12 -0.1(3)
C10 C11 C12 C6 0.3(3)
C5 C6 C12 C11 179.32(16)
C7 C6 C12 C11 0.4(2)
C9 C10 N1 C13 175.31(17)
C11 C10 N1 C13 -6.5(3)
C9 C10 N1 C14 8.7(3)
C11 C10 N1 C14 -173.17(17)
O3 C2 O1 C1 178.38(16)
C3 C2 O1 C1 -0.87(17)
O2 C1 O1 C2 179.72(16)
C4 C1 O1 C2 0.05(17)
